data_2219532
loop_
_publ_author_name
'Jiang, Yuqin'
'Hou, Yanhui'
'Chen, Yongsheng'

_publ_section_title
;
 Tetrakis(1,3,4,6,7,9-hexaaza-1<i>H</i>-phenalen-6-ium) sodium(I)
 pentakis(tetrafluoridoborate)
;
_journal_coeditor_code CI2666
_journal_issue 10
_journal_name_full 'Acta Crystallographica Section E'
_journal_page_first m1318
_journal_paper_doi 10.1107/S1600536808030286
_journal_volume 64
_journal_year 2008
_chemical_formula_iupac 'Na +, 4C7 H5 N6 +, 5B F4 -'
_chemical_formula_moiety 'Na +, 4(C7 H5 N6 +), 5(B F4 -)'
_chemical_formula_sum 'C28 H20 B5 F20 N24 Na'
_chemical_formula_weight 1149.72
_chemical_name_systematic
;
Tetrakis(1,3,4,6,7,9-hexaaza-1H-phenalen-6-ium) sodium(I)
pentakis(tetrafluoridoborate)
;
_space_group_IT_number 85
_symmetry_cell_setting tetragonal
_symmetry_space_group_name_Hall '-P 4a'
_symmetry_space_group_name_H-M 'P 4/n :2'
_atom_sites_solution_hydrogens geom
_atom_sites_solution_primary direct
_atom_sites_solution_secondary difmap
_cell_angle_alpha 90.00
_cell_angle_beta 90.00
_cell_angle_gamma 90.00
_cell_formula_units_Z 2
_cell_length_a 15.0665(6)
_cell_length_b 15.0665(6)
_cell_length_c 8.9322(5)
_cell_measurement_reflns_used 4230
_cell_measurement_temperature 113(2)
_cell_measurement_theta_max 27.9
_cell_measurement_theta_min 1.9
_cell_volume 2027.60(16)
_computing_cell_refinement 'CrystalClear (Rigaku/MSC, 2005)'
_computing_data_collection 'CrystalClear (Rigaku/MSC, 2005)'
_computing_data_reduction 'CrystalClear (Rigaku/MSC, 2005)'
_computing_molecular_graphics 'SHELXTL (Sheldrick, 2008)'
_computing_publication_material 'CrystalStructure (Rigaku/MSC, 2005)'
_computing_structure_refinement 'SHELXL97 (Sheldrick, 2008)'
_computing_structure_solution 'SHELXS97 (Sheldrick, 2008)'
_diffrn_ambient_temperature 113(2)
_diffrn_detector_area_resol_mean 7.31
_diffrn_measured_fraction_theta_full 1.000
_diffrn_measured_fraction_theta_max 1.000
_diffrn_measurement_device_type 'Rigaku Saturn CCD area-detector'
_diffrn_measurement_method '\w and \f'
_diffrn_radiation_monochromator confocal
_diffrn_radiation_source 'rotating anode'
_diffrn_radiation_type MoK\a
_diffrn_radiation_wavelength 0.71070
_diffrn_reflns_av_R_equivalents 0.0439
_diffrn_reflns_av_sigmaI/netI 0.0210
_diffrn_reflns_limit_h_max 19
_diffrn_reflns_limit_h_min -19
_diffrn_reflns_limit_k_max 19
_diffrn_reflns_limit_k_min -19
_diffrn_reflns_limit_l_max 11
_diffrn_reflns_limit_l_min -11
_diffrn_reflns_number 21698
_diffrn_reflns_theta_full 27.86
_diffrn_reflns_theta_max 27.86
_diffrn_reflns_theta_min 1.91
_diffrn_standards_number 0
_exptl_absorpt_coefficient_mu 0.196
_exptl_absorpt_correction_T_max 0.9769
_exptl_absorpt_correction_T_min 0.8775
_exptl_absorpt_correction_type multi-scan
_exptl_absorpt_process_details '(CrystalClear, Rigaku/MSC, 2005)'
_exptl_crystal_colour colourless
_exptl_crystal_density_diffrn 1.883
_exptl_crystal_density_method 'not measured'
_exptl_crystal_description Block
_exptl_crystal_F_000 1144
_exptl_crystal_size_max 0.14
_exptl_crystal_size_mid 0.12
_exptl_crystal_size_min 0.12
_refine_diff_density_max 0.740
_refine_diff_density_min -0.794
_refine_ls_extinction_method none
_refine_ls_goodness_of_fit_ref 1.191
_refine_ls_hydrogen_treatment constr
_refine_ls_matrix_type full
_refine_ls_number_parameters 177
_refine_ls_number_reflns 2423
_refine_ls_number_restraints 0
_refine_ls_restrained_S_all 1.191
_refine_ls_R_factor_all 0.0603
_refine_ls_R_factor_gt 0.0552
_refine_ls_shift/su_max 0.001
_refine_ls_shift/su_mean 0.000
_refine_ls_structure_factor_coef Fsqd
_refine_ls_weighting_details 'calc w=1/[\s^2^(Fo^2^)+(0.0759P)^2^+1.4095P] where P=(Fo^2^+2Fc^2^)/3'
_refine_ls_weighting_scheme calc
_refine_ls_wR_factor_gt 0.1476
_refine_ls_wR_factor_ref 0.1520
_reflns_number_gt 2247
_reflns_number_total 2423
_reflns_threshold_expression I>2\s(I)
_cod_data_source_file ci2666.cif
_cod_data_source_block I
_cod_depositor_comments
;
The following automatic conversions were performed:
'_symmetry_cell_setting' value 'Tetragonal' changed to 'tetragonal'
according to '/home/saulius/struct/CIF-dictionaries/cif_core.dic'
dictionary named 'cif_core.dic' version 2.4.1 from 2010-06-29.

Automatic conversion script
Id: cif_fix_enum 1527 2010-12-29 10:47:43Z saulius 

The following automatic conversions were performed:

'_symmetry_cell_setting' value 'Tetragonal' changed to 'tetragonal'
according to /home/saulius/struct/CIF-dictionaries/cif_core.dic
dictionary named 'cif_core.dic' version 2.4.1 from 2010-06-29.

Automatic conversion script
Id: cif_fix_values 1715 2011-07-08 13:25:40Z adriana 
;
_cod_original_sg_symbol_H-M 'P 4/n'
_cod_database_code 2219532
_cod_database_fobs_code 2219532

loop_
_symmetry_equiv_pos_as_xyz
'x, y, z'
'-y+1/2, x, z'
'-x+1/2, -y+1/2, z'
'y, -x+1/2, z'
'-x, -y, -z'
'y-1/2, -x, -z'
'x-1/2, y-1/2, -z'
'-y, x-1/2, -z'

loop_
_atom_site_type_symbol
_atom_site_label
_atom_site_fract_x
_atom_site_fract_y
_atom_site_fract_z
_atom_site_U_iso_or_equiv
_atom_site_adp_type
_atom_site_calc_flag
_atom_site_refinement_flags
_atom_site_occupancy
Na Na1 0.2500 0.2500 0.4845(2) 0.0275(4) Uani d S 1
B B1 0.42320(16) 0.33819(16) 0.5211(3) 0.0204(5) Uani d . 1
F F1 0.39625(9) 0.28695(10) 0.39963(15) 0.0293(4) Uani d . 1
F F2 0.35132(8) 0.34700(9) 0.61981(15) 0.0241(3) Uani d . 1
F F3 0.49388(9) 0.29764(9) 0.59536(16) 0.0274(3) Uani d . 1
F F4 0.44983(10) 0.42159(9) 0.47314(19) 0.0346(4) Uani d . 1
F F5 0.73061(11) 0.17735(10) 0.08990(17) 0.0371(4) Uani d . 1
B B2 0.7500 0.2500 0.0000 0.0203(9) Uani d S 1
C C1 0.43924(15) 0.86438(14) 0.7069(2) 0.0202(4) Uani d . 1
H H1 0.4317 0.9205 0.6602 0.024 Uiso calc R 1
C C2 0.50050(13) 0.78212(13) 0.8918(2) 0.0150(4) Uani d . 1
C C3 0.56501(13) 0.69463(13) 1.0679(2) 0.0164(4) Uani d . 1
H H3 0.6034 0.6886 1.1517 0.020 Uiso calc R 1
C C4 0.47115(12) 0.62292(12) 0.8956(2) 0.0126(4) Uani d . 1
C C5 0.38121(13) 0.56354(13) 0.7195(2) 0.0157(4) Uani d . 1
H H5 0.3522 0.5127 0.6798 0.019 Uiso calc R 1
C C6 0.40548(13) 0.71345(12) 0.7050(2) 0.0135(4) Uani d . 1
C C7 0.45850(12) 0.70676(12) 0.8328(2) 0.0124(4) Uani d . 1
N N1 0.48868(12) 0.86262(11) 0.82849(19) 0.0188(4) Uani d . 1
N N2 0.55508(11) 0.77454(11) 1.01274(19) 0.0166(4) Uani d . 1
N N3 0.52553(11) 0.61957(11) 1.01648(18) 0.0138(3) Uani d . 1
H H3N 0.5353 0.5686 1.0617 0.017 Uiso calc R 1
N N4 0.43264(11) 0.54996(11) 0.83918(18) 0.0146(4) Uani d . 1
N N5 0.36565(11) 0.64098(11) 0.64850(19) 0.0155(4) Uani d . 1
N N6 0.39805(12) 0.79459(11) 0.64176(19) 0.0181(4) Uani d . 1
H H6N 0.3669 0.8019 0.5594 0.022 Uiso calc R 1

loop_
_atom_site_aniso_label
_atom_site_aniso_U_11
_atom_site_aniso_U_22
_atom_site_aniso_U_33
_atom_site_aniso_U_12
_atom_site_aniso_U_13
_atom_site_aniso_U_23
Na1 0.0214(6) 0.0214(6) 0.0396(11) 0.000 0.000 0.000
B1 0.0199(11) 0.0185(11) 0.0227(12) -0.0013(9) 0.0011(9) 0.0025(9)
F1 0.0278(7) 0.0369(8) 0.0231(7) -0.0037(6) 0.0034(5) -0.0066(6)
F2 0.0218(7) 0.0290(7) 0.0214(7) 0.0028(5) -0.0002(5) -0.0023(5)
F3 0.0219(7) 0.0271(7) 0.0332(8) 0.0028(5) -0.0018(5) 0.0047(6)
F4 0.0324(8) 0.0248(7) 0.0466(9) -0.0042(6) -0.0024(7) 0.0124(6)
F5 0.0538(10) 0.0295(8) 0.0279(8) -0.0065(7) 0.0028(7) 0.0055(6)
B2 0.0219(14) 0.0219(14) 0.017(2) 0.000 0.000 0.000
C1 0.0289(11) 0.0151(9) 0.0167(9) 0.0048(8) 0.0014(8) 0.0023(8)
C2 0.0178(9) 0.0139(9) 0.0134(9) 0.0013(7) 0.0007(7) 0.0003(7)
C3 0.0188(9) 0.0164(9) 0.0139(9) 0.0011(7) -0.0035(7) -0.0004(7)
C4 0.0115(8) 0.0136(9) 0.0126(8) 0.0013(7) 0.0004(7) 0.0005(7)
C5 0.0131(8) 0.0185(9) 0.0155(9) -0.0013(7) -0.0005(7) -0.0013(7)
C6 0.0159(9) 0.0147(9) 0.0099(8) 0.0026(7) 0.0003(7) -0.0005(7)
C7 0.0141(8) 0.0123(9) 0.0110(8) 0.0005(7) 0.0009(7) 0.0006(7)
N1 0.0253(9) 0.0131(8) 0.0181(8) 0.0011(6) -0.0028(7) 0.0016(6)
N2 0.0205(9) 0.0139(8) 0.0155(8) -0.0003(6) -0.0044(6) -0.0005(6)
N3 0.0165(8) 0.0120(8) 0.0130(8) 0.0010(6) -0.0029(6) 0.0023(6)
N4 0.0144(8) 0.0153(8) 0.0141(8) -0.0017(6) -0.0012(6) -0.0001(6)
N5 0.0143(8) 0.0177(8) 0.0146(8) 0.0006(6) -0.0016(6) -0.0017(6)
N6 0.0249(9) 0.0171(8) 0.0124(8) 0.0045(7) -0.0018(7) 0.0033(6)

loop_
_atom_type_symbol
_atom_type_description
_atom_type_scat_dispersion_real
_atom_type_scat_dispersion_imag
_atom_type_scat_source
C C 0.0033 0.0016 'International Tables Vol C Tables 4.2.6.8 and 6.1.1.4'
H H 0.0000 0.0000 'International Tables Vol C Tables 4.2.6.8 and 6.1.1.4'
N N 0.0061 0.0033 'International Tables Vol C Tables 4.2.6.8 and 6.1.1.4'
B B 0.0013 0.0007 'International Tables Vol C Tables 4.2.6.8 and 6.1.1.4'
F F 0.0171 0.0103 'International Tables Vol C Tables 4.2.6.8 and 6.1.1.4'
Na Na 0.0362 0.0249 'International Tables Vol C Tables 4.2.6.8 and 6.1.1.4'

loop_
_geom_angle_atom_site_label_1
_geom_angle_atom_site_label_2
_geom_angle_atom_site_label_3
_geom_angle_site_symmetry_1
_geom_angle_site_symmetry_3
_geom_angle
F1 Na1 F1 4 3 84.26(3)
F1 Na1 F1 4 2 143.12(11)
F1 Na1 F1 3 2 84.26(3)
F1 Na1 F1 4 . 84.26(3)
F1 Na1 F1 3 . 143.12(11)
F1 Na1 F1 2 . 84.26(3)
F1 Na1 F2 4 . 124.30(5)
F1 Na1 F2 3 . 150.83(6)
F1 Na1 F2 2 . 75.56(5)
F1 Na1 F2 . . 56.00(4)
F1 Na1 F2 4 4 56.00(4)
F1 Na1 F2 3 4 124.30(5)
F1 Na1 F2 2 4 150.83(6)
F1 Na1 F2 . 4 75.56(5)
F2 Na1 F2 . 4 75.73(5)
F1 Na1 F2 4 3 75.56(5)
F1 Na1 F2 3 3 56.00(4)
F1 Na1 F2 2 3 124.30(5)
F1 Na1 F2 . 3 150.84(6)
F2 Na1 F2 . 3 120.46(11)
F2 Na1 F2 4 3 75.73(5)
F1 Na1 F2 4 2 150.84(6)
F1 Na1 F2 3 2 75.56(5)
F1 Na1 F2 2 2 56.00(4)
F1 Na1 F2 . 2 124.29(5)
F2 Na1 F2 . 2 75.73(5)
F2 Na1 F2 4 2 120.46(11)
F2 Na1 F2 3 2 75.73(5)
F1 Na1 B1 4 . 104.13(6)
F1 Na1 B1 3 . 162.64(8)
F1 Na1 B1 2 . 79.99(6)
F1 Na1 B1 . . 27.85(6)
F2 Na1 B1 . . 28.22(6)
F2 Na1 B1 4 . 72.30(6)
F2 Na1 B1 3 . 140.43(9)
F2 Na1 B1 2 . 101.16(7)
F1 Na1 B1 4 4 27.85(6)
F1 Na1 B1 3 4 104.13(6)
F1 Na1 B1 2 4 162.64(8)
F1 Na1 B1 . 4 79.99(6)
F2 Na1 B1 . 4 101.16(7)
F2 Na1 B1 4 4 28.22(6)
F2 Na1 B1 3 4 72.30(6)
F2 Na1 B1 2 4 140.43(9)
B1 Na1 B1 . 4 89.292(14)
F1 Na1 B1 4 3 79.99(6)
F1 Na1 B1 3 3 27.85(6)
F1 Na1 B1 2 3 104.13(6)
F1 Na1 B1 . 3 162.64(8)
F2 Na1 B1 . 3 140.43(9)
F2 Na1 B1 4 3 101.17(7)
F2 Na1 B1 3 3 28.22(6)
F2 Na1 B1 2 3 72.30(6)
B1 Na1 B1 . 3 167.24(13)
B1 Na1 B1 4 3 89.293(14)
F1 Na1 B1 4 2 162.64(8)
F1 Na1 B1 3 2 79.99(6)
F1 Na1 B1 2 2 27.85(6)
F1 Na1 B1 . 2 104.13(6)
F2 Na1 B1 . 2 72.30(6)
F2 Na1 B1 4 2 140.43(9)
F2 Na1 B1 3 2 101.17(7)
F2 Na1 B1 2 2 28.22(6)
B1 Na1 B1 . 2 89.293(14)
B1 Na1 B1 4 2 167.24(13)
B1 Na1 B1 3 2 89.292(14)
F4 B1 F1 . . 110.24(19)
F4 B1 F3 . . 108.83(18)
F1 B1 F3 . . 110.49(19)
F4 B1 F2 . . 109.39(19)
F1 B1 F2 . . 108.49(18)
F3 B1 F2 . . 109.39(18)
F4 B1 Na1 . . 129.09(15)
F1 B1 Na1 . . 53.49(10)
F3 B1 Na1 . . 122.09(14)
F2 B1 Na1 . . 55.16(10)
B1 F1 Na1 . . 98.66(13)
B1 F2 Na1 . . 96.62(12)
F5 B2 F5 . 8_655 109.54(6)
F5 B2 F5 . 6_665 109.54(6)
F5 B2 F5 8_655 6_665 109.34(13)
F5 B2 F5 . 3_655 109.34(13)
F5 B2 F5 8_655 3_655 109.54(6)
F5 B2 F5 6_665 3_655 109.54(6)
N1 C1 N6 . . 126.77(19)
N1 C1 H1 . . 116.6
N6 C1 H1 . . 116.6
N1 C2 N2 . . 119.14(18)
N1 C2 C7 . . 120.70(18)
N2 C2 C7 . . 120.15(18)
N2 C3 N3 . . 126.03(18)
N2 C3 H3 . . 117.0
N3 C3 H3 . . 117.0
N4 C4 N3 . . 122.01(17)
N4 C4 C7 . . 122.11(17)
N3 C4 C7 . . 115.87(17)
N4 C5 N5 . . 127.57(18)
N4 C5 H5 . . 116.2
N5 C5 H5 . . 116.2
N5 C6 N6 . . 122.77(18)
N5 C6 C7 . . 120.22(17)
N6 C6 C7 . . 117.00(17)
C4 C7 C6 . . 118.18(17)
C4 C7 C2 . . 121.34(18)
C6 C7 C2 . . 120.43(17)
C1 N1 C2 . . 115.98(18)
C3 N2 C2 . . 116.39(17)
C4 N3 C3 . . 120.21(16)
C4 N3 H3N . . 119.9
C3 N3 H3N . . 119.9
C5 N4 C4 . . 115.22(17)
C6 N5 C5 . . 116.66(17)
C6 N6 C1 . . 119.05(18)
C6 N6 H6N . . 120.5
C1 N6 H6N . . 120.5

loop_
_geom_bond_atom_site_label_1
_geom_bond_atom_site_label_2
_geom_bond_site_symmetry_2
_geom_bond_distance
Na1 F1 4 2.3956(15)
Na1 F1 3 2.3956(15)
Na1 F1 2 2.3956(15)
Na1 F1 . 2.3957(15)
Na1 F2 . 2.4347(17)
Na1 F2 4 2.4347(17)
Na1 F2 3 2.4347(17)
Na1 F2 2 2.4347(17)
B1 F4 . 1.387(3)
B1 F1 . 1.392(3)
B1 F3 . 1.395(3)
B1 F2 . 1.403(3)
F5 B2 . 1.3887(14)
B2 F5 8_655 1.3887(14)
B2 F5 6_665 1.3887(14)
B2 F5 3_655 1.3887(14)
C1 N1 . 1.317(3)
C1 N6 . 1.353(3)
C1 H1 . 0.95
C2 N1 . 1.350(3)
C2 N2 . 1.363(3)
C2 C7 . 1.403(3)
C3 N2 . 1.310(3)
C3 N3 . 1.358(3)
C3 H3 . 0.95
C4 N4 . 1.341(2)
C4 N3 . 1.356(2)
C4 C7 . 1.395(3)
C5 N4 . 1.336(3)
C5 N5 . 1.349(3)
C5 H5 . 0.95
C6 N5 . 1.344(3)
C6 N6 . 1.351(2)
C6 C7 . 1.397(3)
N3 H3N . 0.88
N6 H6N . 0.88

loop_
_geom_hbond_atom_site_label_D
_geom_hbond_atom_site_label_H
_geom_hbond_atom_site_label_A
_geom_hbond_site_symmetry_A
_geom_hbond_distance_DH
_geom_hbond_distance_HA
_geom_hbond_distance_DA
_geom_hbond_angle_DHA
N3 H3N N4 5_667 0.88 2.05 2.930(2) 176
N6 H6N N5 8_666 0.88 2.09 2.866(2) 146
C1 H1 F3 4_565 0.95 2.47 3.179(2) 132
C1 H1 F4 8_666 0.95 2.55 2.940(3) 105
C3 H3 F2 5_667 0.95 2.22 3.124(2) 159
C5 H5 F3 2 0.95 2.40 3.097(2) 130

loop_
_geom_torsion_atom_site_label_1
_geom_torsion_atom_site_label_2
_geom_torsion_atom_site_label_3
_geom_torsion_atom_site_label_4
_geom_torsion_site_symmetry_1
_geom_torsion
F1 Na1 B1 F4 4 133.1(2)
F1 Na1 B1 F4 3 15.7(4)
F1 Na1 B1 F4 2 -9.4(2)
F1 Na1 B1 F4 . 87.3(2)
F2 Na1 B1 F4 . -87.5(2)
F2 Na1 B1 F4 4 179.8(2)
F2 Na1 B1 F4 3 -142.58(17)
F2 Na1 B1 F4 2 -61.5(2)
B1 Na1 B1 F4 4 156.90(17)
B1 Na1 B1 F4 3 -119.4(2)
B1 Na1 B1 F4 2 -35.8(2)
F1 Na1 B1 F1 4 45.78(13)
F1 Na1 B1 F1 3 -71.6(4)
F1 Na1 B1 F1 2 -96.70(14)
F2 Na1 B1 F1 . -174.8(2)
F2 Na1 B1 F1 4 92.50(13)
F2 Na1 B1 F1 3 130.10(12)
F2 Na1 B1 F1 2 -148.85(13)
B1 Na1 B1 F1 4 69.58(15)
B1 Na1 B1 F1 3 153.24(12)
B1 Na1 B1 F1 2 -123.10(13)
F1 Na1 B1 F3 4 -47.1(2)
F1 Na1 B1 F3 3 -164.5(2)
F1 Na1 B1 F3 2 170.43(18)
F1 Na1 B1 F3 . -92.9(2)
F2 Na1 B1 F3 . 92.3(2)
F2 Na1 B1 F3 4 -0.36(17)
F2 Na1 B1 F3 3 37.2(2)
F2 Na1 B1 F3 2 118.28(17)
B1 Na1 B1 F3 4 -23.3(2)
B1 Na1 B1 F3 3 60.38(17)
B1 Na1 B1 F3 2 144.04(13)
F1 Na1 B1 F2 4 -139.43(13)
F1 Na1 B1 F2 3 103.2(3)
F1 Na1 B1 F2 2 78.08(12)
F1 Na1 B1 F2 . 174.8(2)
F2 Na1 B1 F2 4 -92.71(14)
F2 Na1 B1 F2 3 -55.11(18)
F2 Na1 B1 F2 2 25.93(12)
B1 Na1 B1 F2 4 -115.63(11)
B1 Na1 B1 F2 3 -31.97(11)
B1 Na1 B1 F2 2 51.69(14)
F4 B1 F1 Na1 . -124.27(16)
F3 B1 F1 Na1 . 115.40(16)
F2 B1 F1 Na1 . -4.51(18)
F1 Na1 F1 B1 4 -135.69(13)
F1 Na1 F1 B1 3 151.86(13)
F1 Na1 F1 B1 2 79.41(15)
F2 Na1 F1 B1 . 2.97(12)
F2 Na1 F1 B1 4 -79.36(13)
F2 Na1 F1 B1 3 -89.7(2)
F2 Na1 F1 B1 2 37.90(16)
B1 Na1 F1 B1 4 -107.90(14)
B1 Na1 F1 B1 3 -160.5(3)
B1 Na1 F1 B1 2 59.75(12)
F4 B1 F2 Na1 . 124.71(16)
F1 B1 F2 Na1 . 4.42(17)
F3 B1 F2 Na1 . -116.18(16)
F1 Na1 F2 B1 4 49.76(16)
F1 Na1 F2 B1 3 -143.4(2)
F1 Na1 F2 B1 2 -95.75(12)
F1 Na1 F2 B1 . -2.94(12)
F2 Na1 F2 B1 4 79.09(14)
F2 Na1 F2 B1 3 142.68(12)
F2 Na1 F2 B1 2 -153.72(12)
B1 Na1 F2 B1 4 66.77(10)
B1 Na1 F2 B1 3 169.42(10)
B1 Na1 F2 B1 2 -124.56(13)
N4 C4 C7 C6 . -1.5(3)
N3 C4 C7 C6 . 177.86(16)
N4 C4 C7 C2 . -178.91(18)
N3 C4 C7 C2 . 0.4(3)
N5 C6 C7 C4 . 2.3(3)
N6 C6 C7 C4 . -176.63(17)
N5 C6 C7 C2 . 179.74(18)
N6 C6 C7 C2 . 0.8(3)
N1 C2 C7 C4 . 179.01(18)
N2 C2 C7 C4 . 0.1(3)
N1 C2 C7 C6 . 1.7(3)
N2 C2 C7 C6 . -177.25(18)
N6 C1 N1 C2 . 1.5(3)
N2 C2 N1 C1 . 176.21(19)
C7 C2 N1 C1 . -2.7(3)
N3 C3 N2 C2 . -0.6(3)
N1 C2 N2 C3 . -179.00(18)
C7 C2 N2 C3 . -0.1(3)
N4 C4 N3 C3 . 178.34(18)
C7 C4 N3 C3 . -1.0(3)
N2 C3 N3 C4 . 1.1(3)
N5 C5 N4 C4 . 1.6(3)
N3 C4 N4 C5 . -179.66(17)
C7 C4 N4 C5 . -0.3(3)
N6 C6 N5 C5 . 177.64(18)
C7 C6 N5 C5 . -1.2(3)
N4 C5 N5 C6 . -0.8(3)
N5 C6 N6 C1 . 179.05(18)
C7 C6 N6 C1 . -2.1(3)
N1 C1 N6 C6 . 1.0(3)
